data_7109930
loop_
_publ_author_name
'Hikaru Yanai'
'Yoichi Takahashi'
'Haruhiko Fukaya'
'Yasuo Dobashi'
'Takashi Matsumoto'

_publ_section_title
;
 2-(Pyridinium-1-yl)-1,1-bis(triflyl)ethanides: structural behaviour and
 availability as bis(triflyl)ethylating reagents
;
_journal_name_full Chem.Commun.
_journal_page_first 10091
_journal_paper_doi 10.1039/c3cc46171h
_journal_volume 49
_journal_year 2013
_chemical_formula_moiety 'C9 H6 F7 N O4 S2'
_chemical_formula_sum 'C9 H6 F7 N O4 S2'
_chemical_formula_weight 389.27
_chemical_melting_point 425
_chemical_name_systematic
; 
2-(2-Fluoropyridin-1-ium-1-yl)-1,1-bis((trifluoromethyl)sulfonyl)ethan-1-ide
;
_space_group_IT_number 14
_symmetry_cell_setting monoclinic
_symmetry_space_group_name_Hall '-P 2yn'
_symmetry_space_group_name_H-M 'P 1 21/n 1'
_atom_sites_solution_hydrogens geom
_atom_sites_solution_primary direct
_atom_sites_solution_secondary difmap
_audit_creation_date '22 January 2013'
_audit_creation_method SHELXL-97
_cell_angle_alpha 90.00
_cell_angle_beta 101.4530(10)
_cell_angle_gamma 90.00
_cell_formula_units_Z 8
_cell_length_a 9.6880(10)
_cell_length_b 21.565(2)
_cell_length_c 13.5597(13)
_cell_measurement_reflns_used 5288
_cell_measurement_temperature 90
_cell_measurement_theta_max 27.56
_cell_measurement_theta_min 2.38
_cell_volume 2776.5(5)
_computing_cell_refinement 'APEX2 (Bruker AXS, 2006)'
_computing_data_collection 'APEX2 (Bruker AXS, 2006)'
_computing_data_reduction 'SAINT (Bruker AXS, 2004)'
_computing_molecular_graphics 'XSHEL (Bruker AXS,2002)'
_computing_publication_material 'XCIF (Bruker AXS, 2001)'
_computing_structure_refinement 'SHELXL-97 (Sheldrick, 1997)'
_computing_structure_solution 'SHELXS-97 (Sheldrick, 1997)'
_diffrn_ambient_temperature 90
_diffrn_detector_area_resol_mean 8.333
_diffrn_measured_fraction_theta_full 0.999
_diffrn_measured_fraction_theta_max 0.999
_diffrn_measurement_device_type 'Bruker APEXII CCD area detector'
_diffrn_measurement_method 'phi and omega scans'
_diffrn_radiation_monochromator 'Bruker Helios multilayer confocal mirror'
_diffrn_radiation_source 'Bruker TXS fine-focus rotating anode'
_diffrn_radiation_type MoK\a
_diffrn_radiation_wavelength 0.71073
_diffrn_reflns_av_R_equivalents 0.0244
_diffrn_reflns_av_sigmaI/netI 0.0277
_diffrn_reflns_limit_h_max 11
_diffrn_reflns_limit_h_min -9
_diffrn_reflns_limit_k_max 20
_diffrn_reflns_limit_k_min -25
_diffrn_reflns_limit_l_max 16
_diffrn_reflns_limit_l_min -15
_diffrn_reflns_number 13387
_diffrn_reflns_theta_full 25.02
_diffrn_reflns_theta_max 25.02
_diffrn_reflns_theta_min 2.34
_exptl_absorpt_coefficient_mu 0.484
_exptl_absorpt_correction_T_max 0.9697
_exptl_absorpt_correction_T_min 0.9030
_exptl_absorpt_correction_type analytical
_exptl_absorpt_process_details
;
Crystal Faces plugin in Bruker APEX2 software
;
_exptl_crystal_colour colorless
_exptl_crystal_density_diffrn 1.862
_exptl_crystal_density_method 'not measured'
_exptl_crystal_description block
_exptl_crystal_F_000 1552
_exptl_crystal_size_max 0.22
_exptl_crystal_size_mid 0.16
_exptl_crystal_size_min 0.06
_refine_diff_density_max 0.939
_refine_diff_density_min -0.383
_refine_diff_density_rms 0.072
_refine_ls_extinction_method none
_refine_ls_goodness_of_fit_ref 1.051
_refine_ls_hydrogen_treatment constr
_refine_ls_matrix_type full
_refine_ls_number_parameters 415
_refine_ls_number_reflns 4901
_refine_ls_number_restraints 0
_refine_ls_restrained_S_all 1.051
_refine_ls_R_factor_all 0.0456
_refine_ls_R_factor_gt 0.0375
_refine_ls_shift/su_max 0.000
_refine_ls_shift/su_mean 0.000
_refine_ls_structure_factor_coef Fsqd
_refine_ls_weighting_details 'calc w=1/[\s^2^(Fo^2^)+(0.0585P)^2^+2.0617P] where P=(Fo^2^+2Fc^2^)/3'
_refine_ls_weighting_scheme calc
_refine_ls_wR_factor_gt 0.1003
_refine_ls_wR_factor_ref 0.1067
_reflns_number_gt 4075
_reflns_number_total 4901
_reflns_threshold_expression >2sigma(I)
_cod_data_source_file c3cc46171h.txt
_cod_data_source_block CBA09-2g
_cod_original_sg_symbol_H-M 'P 21/n'
_cod_database_code 7109930

loop_
_symmetry_equiv_pos_as_xyz
'x, y, z'
'-x+1/2, y+1/2, -z+1/2'
'-x, -y, -z'
'x-1/2, -y-1/2, z-1/2'

loop_
_atom_site_label
_atom_site_type_symbol
_atom_site_fract_x
_atom_site_fract_y
_atom_site_fract_z
_atom_site_U_iso_or_equiv
_atom_site_adp_type
_atom_site_occupancy
_atom_site_symmetry_multiplicity
_atom_site_calc_flag
_atom_site_refinement_flags
C1 C 1.2760(2) 0.23165(10) 0.36380(17) 0.0140(5) Uani 1 1 d .
H1 H 1.1766 0.2356 0.3541 0.017 Uiso 1 1 calc R
C2 C 1.3600(2) 0.28261(11) 0.39172(17) 0.0154(5) Uani 1 1 d .
H2 H 1.3189 0.3215 0.4017 0.018 Uiso 1 1 calc R
C3 C 1.5054(2) 0.27677(11) 0.40531(17) 0.0160(5) Uani 1 1 d .
H3 H 1.5641 0.3117 0.4250 0.019 Uiso 1 1 calc R
C4 C 1.5646(2) 0.21998(11) 0.39006(17) 0.0158(5) Uani 1 1 d .
H4 H 1.6635 0.2150 0.3973 0.019 Uiso 1 1 calc R
C5 C 1.4737(2) 0.17133(11) 0.36405(17) 0.0143(5) Uani 1 1 d .
C6 C 1.2433(2) 0.11753(10) 0.32624(17) 0.0134(5) Uani 1 1 d .
H6A H 1.2814 0.0923 0.2767 0.016 Uiso 1 1 calc R
H6B H 1.2512 0.0926 0.3884 0.016 Uiso 1 1 calc R
C7 C 1.0915(2) 0.13053(10) 0.28524(17) 0.0126(5) Uani 1 1 d .
C8 C 1.0313(3) 0.06787(11) 0.09711(18) 0.0208(5) Uani 1 1 d .
C9 C 0.8934(3) 0.05757(12) 0.3664(2) 0.0262(6) Uani 1 1 d .
C1B C 0.1863(2) 0.23322(10) 0.65870(16) 0.0137(5) Uani 1 1 d .
H1B H 0.2856 0.2379 0.6686 0.016 Uiso 1 1 calc R
C2B C 0.1009(2) 0.28357(11) 0.63123(17) 0.0165(5) Uani 1 1 d .
H2B H 0.1407 0.3228 0.6216 0.020 Uiso 1 1 calc R
C3B C -0.0445(2) 0.27672(11) 0.61754(17) 0.0166(5) Uani 1 1 d .
H3B H -0.1045 0.3113 0.5983 0.020 Uiso 1 1 calc R
C4B C -0.1013(2) 0.21936(11) 0.63207(17) 0.0154(5) Uani 1 1 d .
H4B H -0.2001 0.2137 0.6245 0.018 Uiso 1 1 calc R
C5B C -0.0093(2) 0.17121(11) 0.65776(17) 0.0137(5) Uani 1 1 d .
C6B C 0.2232(2) 0.11928(10) 0.69552(18) 0.0138(5) Uani 1 1 d .
H6B1 H 0.1851 0.0932 0.7440 0.017 Uiso 1 1 calc R
H6B2 H 0.2176 0.0949 0.6330 0.017 Uiso 1 1 calc R
C7B C 0.3736(2) 0.13325(10) 0.73808(17) 0.0117(5) Uani 1 1 d .
C8B C 0.4459(3) 0.07378(11) 0.92829(18) 0.0217(6) Uani 1 1 d .
C9B C 0.5552(3) 0.05556(14) 0.6497(2) 0.0342(7) Uani 1 1 d .
F1 F 1.52134(14) 0.11488(6) 0.35017(11) 0.0231(3) Uani 1 1 d .
F2 F 1.15204(18) 0.03675(7) 0.12184(12) 0.0371(4) Uani 1 1 d .
F3 F 1.00405(17) 0.07593(7) -0.00185(11) 0.0307(4) Uani 1 1 d .
F4 F 0.93021(19) 0.03360(8) 0.12147(13) 0.0418(5) Uani 1 1 d .
F5 F 0.9888(2) 0.01291(7) 0.37803(15) 0.0461(5) Uani 1 1 d .
F6 F 0.80046(19) 0.04720(9) 0.28107(12) 0.0443(5) Uani 1 1 d .
F7 F 0.82541(18) 0.05549(8) 0.44205(12) 0.0372(4) Uani 1 1 d .
F1B F -0.05490(14) 0.11434(6) 0.67104(11) 0.0224(3) Uani 1 1 d .
F2B F 0.3391(2) 0.03577(8) 0.89760(13) 0.0482(5) Uani 1 1 d .
F3B F 0.45950(18) 0.08276(7) 1.02657(10) 0.0297(4) Uani 1 1 d .
F4B F 0.5625(2) 0.04654(8) 0.91333(14) 0.0474(5) Uani 1 1 d .
F5B F 0.4476(3) 0.01673(8) 0.6266(2) 0.0724(8) Uani 1 1 d .
F6B F 0.6374(3) 0.03769(11) 0.73397(15) 0.0829(9) Uani 1 1 d .
F7B F 0.6299(2) 0.05294(9) 0.57835(13) 0.0441(5) Uani 1 1 d .
N1 N 1.33337(19) 0.17602(8) 0.35007(14) 0.0117(4) Uani 1 1 d .
N1B N 0.13098(19) 0.17699(8) 0.67190(13) 0.0112(4) Uani 1 1 d .
O1 O 1.16191(17) 0.17136(8) 0.12661(12) 0.0183(4) Uani 1 1 d .
O2 O 0.90606(17) 0.16916(8) 0.13005(12) 0.0190(4) Uani 1 1 d .
O3 O 1.05968(19) 0.13875(8) 0.46463(13) 0.0228(4) Uani 1 1 d .
O4 O 0.86063(18) 0.17435(8) 0.33145(13) 0.0243(4) Uani 1 1 d .
O1B O 0.29426(17) 0.17130(8) 0.89357(12) 0.0200(4) Uani 1 1 d .
O2B O 0.55019(17) 0.17901(8) 0.89249(12) 0.0185(4) Uani 1 1 d .
O3B O 0.41145(19) 0.14532(9) 0.55965(13) 0.0264(4) Uani 1 1 d .
O4B O 0.6136(2) 0.16953(9) 0.69753(14) 0.0320(5) Uani 1 1 d .
S1 S 1.04473(6) 0.14411(2) 0.16032(4) 0.01179(15) Uani 1 1 d .
S2 S 0.97760(6) 0.13391(3) 0.36408(4) 0.01317(15) Uani 1 1 d .
S3 S 0.41778(6) 0.14846(2) 0.86207(4) 0.01083(15) Uani 1 1 d .
S4 S 0.48936(6) 0.13494(3) 0.65974(4) 0.01381(15) Uani 1 1 d .

loop_
_atom_site_aniso_label
_atom_site_aniso_U_11
_atom_site_aniso_U_22
_atom_site_aniso_U_33
_atom_site_aniso_U_23
_atom_site_aniso_U_13
_atom_site_aniso_U_12
C1 0.0132(11) 0.0166(12) 0.0120(11) -0.0013(9) 0.0024(9) 0.0024(9)
C2 0.0149(12) 0.0155(12) 0.0163(12) -0.0031(9) 0.0044(10) 0.0005(9)
C3 0.0168(12) 0.0201(12) 0.0117(11) -0.0022(10) 0.0044(10) -0.0054(10)
C4 0.0114(12) 0.0234(13) 0.0127(11) 0.0007(10) 0.0023(9) 0.0004(9)
C5 0.0134(12) 0.0178(12) 0.0120(11) 0.0009(9) 0.0035(9) 0.0048(9)
C6 0.0137(12) 0.0109(11) 0.0148(12) -0.0019(9) 0.0008(9) 0.0005(9)
C7 0.0111(11) 0.0113(11) 0.0144(12) -0.0024(9) 0.0000(9) -0.0009(9)
C8 0.0261(14) 0.0190(13) 0.0174(13) -0.0063(10) 0.0048(11) -0.0011(11)
C9 0.0307(15) 0.0241(14) 0.0267(14) -0.0042(11) 0.0128(12) -0.0092(12)
C1B 0.0133(11) 0.0154(12) 0.0125(11) 0.0017(9) 0.0028(9) -0.0026(9)
C2B 0.0174(12) 0.0168(12) 0.0151(12) 0.0042(9) 0.0025(10) -0.0004(9)
C3B 0.0156(12) 0.0222(13) 0.0124(11) 0.0029(10) 0.0033(10) 0.0042(10)
C4B 0.0096(11) 0.0239(13) 0.0125(11) -0.0005(10) 0.0021(9) 0.0007(9)
C5B 0.0141(12) 0.0159(12) 0.0116(11) -0.0018(9) 0.0037(9) -0.0044(9)
C6B 0.0137(12) 0.0108(11) 0.0169(12) 0.0012(9) 0.0029(9) 0.0009(9)
C7B 0.0105(11) 0.0129(11) 0.0125(11) 0.0020(9) 0.0045(9) -0.0010(8)
C8B 0.0340(15) 0.0139(12) 0.0168(13) 0.0030(10) 0.0041(11) 0.0002(11)
C9B 0.0414(18) 0.0342(17) 0.0339(17) 0.0031(13) 0.0244(14) 0.0145(14)
F1 0.0140(7) 0.0171(8) 0.0381(9) -0.0040(6) 0.0049(6) 0.0047(5)
F2 0.0432(10) 0.0265(9) 0.0370(9) -0.0139(7) -0.0033(8) 0.0163(7)
F3 0.0446(10) 0.0308(9) 0.0155(8) -0.0101(6) 0.0029(7) 0.0014(7)
F4 0.0568(12) 0.0299(9) 0.0453(10) -0.0209(8) 0.0263(9) -0.0265(8)
F5 0.0635(13) 0.0183(9) 0.0647(13) 0.0081(8) 0.0326(10) 0.0015(8)
F6 0.0453(11) 0.0578(12) 0.0315(10) -0.0170(8) 0.0119(8) -0.0359(9)
F7 0.0416(10) 0.0445(10) 0.0317(9) 0.0007(8) 0.0225(8) -0.0174(8)
F1B 0.0154(7) 0.0164(7) 0.0357(9) 0.0015(6) 0.0056(6) -0.0052(6)
F2B 0.0748(14) 0.0253(9) 0.0343(10) 0.0121(7) -0.0140(9) -0.0291(9)
F3B 0.0502(10) 0.0227(8) 0.0144(7) 0.0064(6) 0.0022(7) -0.0012(7)
F4B 0.0690(13) 0.0351(10) 0.0427(11) 0.0188(8) 0.0219(10) 0.0354(9)
F5B 0.0950(18) 0.0214(10) 0.123(2) -0.0230(11) 0.0753(16) -0.0132(10)
F6B 0.114(2) 0.0973(18) 0.0439(12) 0.0304(12) 0.0313(13) 0.0903(16)
F7B 0.0490(11) 0.0498(11) 0.0420(10) -0.0052(8) 0.0296(9) 0.0167(9)
N1 0.0106(10) 0.0137(10) 0.0106(9) -0.0002(7) 0.0014(8) 0.0002(7)
N1B 0.0104(10) 0.0139(10) 0.0092(9) 0.0000(7) 0.0015(8) 0.0001(7)
O1 0.0178(9) 0.0239(9) 0.0137(8) 0.0006(7) 0.0043(7) -0.0018(7)
O2 0.0153(9) 0.0240(9) 0.0162(9) -0.0027(7) -0.0008(7) 0.0052(7)
O3 0.0210(10) 0.0327(10) 0.0147(9) -0.0049(7) 0.0036(7) -0.0027(8)
O4 0.0203(10) 0.0304(10) 0.0246(10) 0.0035(8) 0.0105(8) 0.0099(8)
O1B 0.0165(9) 0.0272(10) 0.0171(9) 0.0000(7) 0.0052(7) 0.0065(7)
O2B 0.0161(9) 0.0225(9) 0.0161(9) 0.0010(7) 0.0011(7) -0.0072(7)
O3B 0.0241(10) 0.0411(11) 0.0146(9) 0.0062(8) 0.0052(8) 0.0058(8)
O4B 0.0231(10) 0.0479(13) 0.0288(11) -0.0134(9) 0.0142(9) -0.0188(9)
S1 0.0117(3) 0.0121(3) 0.0112(3) -0.0024(2) 0.0014(2) -0.0003(2)
S2 0.0126(3) 0.0149(3) 0.0123(3) -0.0020(2) 0.0032(2) -0.0005(2)
S3 0.0119(3) 0.0093(3) 0.0111(3) 0.0017(2) 0.0018(2) -0.0004(2)
S4 0.0133(3) 0.0158(3) 0.0130(3) 0.0008(2) 0.0042(2) -0.0008(2)

loop_
_atom_type_symbol
_atom_type_description
_atom_type_scat_dispersion_real
_atom_type_scat_dispersion_imag
_atom_type_scat_source
C C 0.0033 0.0016 'International Tables Vol C Tables 4.2.6.8 and 6.1.1.4'
H H 0.0000 0.0000 'International Tables Vol C Tables 4.2.6.8 and 6.1.1.4'
N N 0.0061 0.0033 'International Tables Vol C Tables 4.2.6.8 and 6.1.1.4'
O O 0.0106 0.0060 'International Tables Vol C Tables 4.2.6.8 and 6.1.1.4'
F F 0.0171 0.0103 'International Tables Vol C Tables 4.2.6.8 and 6.1.1.4'
S S 0.1246 0.1234 'International Tables Vol C Tables 4.2.6.8 and 6.1.1.4'

loop_
_geom_angle_atom_site_label_1
_geom_angle_atom_site_label_2
_geom_angle_atom_site_label_3
_geom_angle
N1 C1 C2 120.7(2)
N1 C1 H1 119.6
C2 C1 H1 119.6
C1 C2 C3 119.5(2)
C1 C2 H2 120.2
C3 C2 H2 120.2
C4 C3 C2 119.9(2)
C4 C3 H3 120.0
C2 C3 H3 120.0
C5 C4 C3 116.9(2)
C5 C4 H4 121.6
C3 C4 H4 121.6
F1 C5 N1 114.87(19)
F1 C5 C4 121.0(2)
N1 C5 C4 124.1(2)
C7 C6 N1 113.71(18)
C7 C6 H6A 108.8
N1 C6 H6A 108.8
C7 C6 H6B 108.8
N1 C6 H6B 108.8
H6A C6 H6B 107.7
C6 C7 S2 119.57(17)
C6 C7 S1 116.99(17)
S2 C7 S1 123.38(13)
F4 C8 F3 108.5(2)
F4 C8 F2 108.2(2)
F3 C8 F2 108.0(2)
F4 C8 S1 111.70(17)
F3 C8 S1 109.54(17)
F2 C8 S1 110.75(17)
F5 C9 F7 109.0(2)
F5 C9 F6 108.4(2)
F7 C9 F6 108.2(2)
F5 C9 S2 110.61(19)
F7 C9 S2 109.48(18)
F6 C9 S2 111.09(19)
N1B C1B C2B 120.8(2)
N1B C1B H1B 119.6
C2B C1B H1B 119.6
C1B C2B C3B 119.5(2)
C1B C2B H2B 120.2
C3B C2B H2B 120.2
C4B C3B C2B 119.8(2)
C4B C3B H3B 120.1
C2B C3B H3B 120.1
C5B C4B C3B 117.2(2)
C5B C4B H4B 121.4
C3B C4B H4B 121.4
F1B C5B N1B 114.9(2)
F1B C5B C4B 121.2(2)
N1B C5B C4B 123.8(2)
C7B C6B N1B 113.78(18)
C7B C6B H6B1 108.8
N1B C6B H6B1 108.8
C7B C6B H6B2 108.8
N1B C6B H6B2 108.8
H6B1 C6B H6B2 107.7
C6B C7B S3 117.53(17)
C6B C7B S4 118.77(17)
S3 C7B S4 123.68(13)
F2B C8B F4B 108.4(2)
F2B C8B F3B 108.8(2)
F4B C8B F3B 107.5(2)
F2B C8B S3 111.05(18)
F4B C8B S3 111.23(18)
F3B C8B S3 109.77(16)
F6B C9B F7B 107.4(2)
F6B C9B F5B 109.4(3)
F7B C9B F5B 108.7(3)
F6B C9B S4 111.6(2)
F7B C9B S4 110.0(2)
F5B C9B S4 109.7(2)
C5 N1 C1 118.79(19)
C5 N1 C6 119.19(18)
C1 N1 C6 121.88(18)
C5B N1B C1B 118.81(19)
C5B N1B C6B 119.22(18)
C1B N1B C6B 121.84(19)
O2 S1 O1 120.84(10)
O2 S1 C7 113.73(11)
O1 S1 C7 108.65(10)
O2 S1 C8 103.14(11)
O1 S1 C8 101.80(11)
C7 S1 C8 106.92(11)
O4 S2 O3 120.28(11)
O4 S2 C7 114.16(11)
O3 S2 C7 107.24(11)
O4 S2 C9 102.96(12)
O3 S2 C9 102.25(12)
C7 S2 C9 108.70(12)
O2B S3 O1B 120.66(10)
O2B S3 C7B 114.46(11)
O1B S3 C7B 107.61(10)
O2B S3 C8B 103.05(11)
O1B S3 C8B 101.93(11)
C7B S3 C8B 107.52(11)
O4B S4 O3B 120.54(12)
O4B S4 C7B 113.84(11)
O3B S4 C7B 107.93(11)
O4B S4 C9B 103.50(14)
O3B S4 C9B 101.56(13)
C7B S4 C9B 108.00(12)

loop_
_geom_bond_atom_site_label_1
_geom_bond_atom_site_label_2
_geom_bond_distance
C1 N1 1.351(3)
C1 C2 1.375(3)
C1 H1 0.9500
C2 C3 1.390(3)
C2 H2 0.9500
C3 C4 1.385(3)
C3 H3 0.9500
C4 C5 1.370(3)
C4 H4 0.9500
C5 F1 1.328(3)
C5 N1 1.339(3)
C6 C7 1.493(3)
C6 N1 1.531(3)
C6 H6A 0.9900
C6 H6B 0.9900
C7 S2 1.683(2)
C7 S1 1.690(2)
C8 F4 1.320(3)
C8 F3 1.327(3)
C8 F2 1.332(3)
C8 S1 1.847(2)
C9 F5 1.322(3)
C9 F7 1.326(3)
C9 F6 1.336(3)
C9 S2 1.840(3)
C1B N1B 1.352(3)
C1B C2B 1.371(3)
C1B H1B 0.9500
C2B C3B 1.392(3)
C2B H2B 0.9500
C3B C4B 1.384(3)
C3B H3B 0.9500
C4B C5B 1.368(3)
C4B H4B 0.9500
C5B F1B 1.328(3)
C5B N1B 1.340(3)
C6B C7B 1.488(3)
C6B N1B 1.528(3)
C6B H6B1 0.9900
C6B H6B2 0.9900
C7B S3 1.683(2)
C7B S4 1.691(2)
C8B F2B 1.321(3)
C8B F4B 1.324(3)
C8B F3B 1.327(3)
C8B S3 1.838(2)
C9B F6B 1.314(4)
C9B F7B 1.319(3)
C9B F5B 1.325(4)
C9B S4 1.841(3)
O1 S1 1.4315(17)
O2 S1 1.4303(17)
O3 S2 1.4393(18)
O4 S2 1.4287(18)
O1B S3 1.4353(17)
O2B S3 1.4281(17)
O3B S4 1.4334(18)
O4B S4 1.4220(18)
